data_4084884
loop_
_publ_author_name
'Semwal, Shrivats'
'Ghorai, Debasish'
'Choudhury, Joyanta'

_publ_section_title
;
 Wingtip-Dictated Cyclometalation of N-Heterocyclic Carbene Ligand
 Framework and Its Implication toward Tunable Catalytic Activity
;
_journal_issue 24
_journal_name_full Organometallics
_journal_page_first 7118
_journal_paper_doi 10.1021/om500876k
_journal_volume 33
_journal_year 2014
_chemical_formula_sum 'C35 H42 Cl3 Ir2 N3'
_chemical_formula_weight 995.47
_chemical_name_systematic
;
 ?
;
_space_group_IT_number 14
_symmetry_cell_setting monoclinic
_symmetry_space_group_name_Hall '-P 2ybc'
_symmetry_space_group_name_H-M 'P 1 21/c 1'
_atom_sites_solution_hydrogens geom
_atom_sites_solution_primary direct
_atom_sites_solution_secondary difmap
_audit_creation_method SHELXL-97
_cell_angle_alpha 90.00
_cell_angle_beta 90.478(4)
_cell_angle_gamma 90.00
_cell_formula_units_Z 4
_cell_length_a 7.9997(11)
_cell_length_b 30.103(5)
_cell_length_c 14.061(2)
_cell_measurement_reflns_used 11782
_cell_measurement_temperature 107(2)
_cell_measurement_theta_max 25.00
_cell_measurement_theta_min 1.35
_cell_volume 3386.0(9)
_computing_structure_refinement 'SHELXL-97 (Sheldrick, 2008)'
_computing_structure_solution SIR-92
_diffrn_ambient_temperature 107(2)
_diffrn_measured_fraction_theta_full 1.000
_diffrn_measured_fraction_theta_max 1.000
_diffrn_measurement_device_type 'Bruker P4'
_diffrn_measurement_method '\w scans'
_diffrn_radiation_monochromator graphite
_diffrn_radiation_source 'fine-focus sealed tube'
_diffrn_radiation_type MoK\a
_diffrn_radiation_wavelength 0.71073
_diffrn_reflns_av_R_equivalents 0.0535
_diffrn_reflns_av_sigmaI/netI 0.0719
_diffrn_reflns_limit_h_max 9
_diffrn_reflns_limit_h_min -9
_diffrn_reflns_limit_k_max 35
_diffrn_reflns_limit_k_min 0
_diffrn_reflns_limit_l_max 16
_diffrn_reflns_limit_l_min -16
_diffrn_reflns_number 11782
_diffrn_reflns_theta_full 25.00
_diffrn_reflns_theta_max 25.00
_diffrn_reflns_theta_min 1.35
_exptl_absorpt_coefficient_mu 8.118
_exptl_absorpt_correction_T_max 0.5628
_exptl_absorpt_correction_T_min 0.3228
_exptl_absorpt_correction_type multi-scan
_exptl_absorpt_process_details SADABS
_exptl_crystal_colour Red
_exptl_crystal_density_diffrn 1.953
_exptl_crystal_density_meas ?
_exptl_crystal_density_method 'not measured'
_exptl_crystal_description Needle
_exptl_crystal_F_000 1912
_exptl_crystal_size_max 0.18
_exptl_crystal_size_mid 0.09
_exptl_crystal_size_min 0.08
_refine_diff_density_max 1.658
_refine_diff_density_min -1.258
_refine_diff_density_rms 0.194
_refine_ls_extinction_method none
_refine_ls_goodness_of_fit_ref 1.074
_refine_ls_hydrogen_treatment mixed
_refine_ls_matrix_type full
_refine_ls_number_parameters 388
_refine_ls_number_reflns 5968
_refine_ls_number_restraints 0
_refine_ls_restrained_S_all 1.074
_refine_ls_R_factor_all 0.0725
_refine_ls_R_factor_gt 0.0419
_refine_ls_shift/su_max 0.001
_refine_ls_shift/su_mean 0.000
_refine_ls_structure_factor_coef Fsqd
_refine_ls_weighting_details 'calc w=1/[\s^2^(Fo^2^)+(0.0254P)^2^+13.6529P] where P=(Fo^2^+2Fc^2^)/3'
_refine_ls_weighting_scheme calc
_refine_ls_wR_factor_gt 0.0720
_refine_ls_wR_factor_ref 0.0784
_reflns_number_gt 4483
_reflns_number_total 5968
_reflns_threshold_expression >2\s(I)
_cod_data_source_file om500876k_si_003.cif
_cod_data_source_block svts1
_cod_depositor_comments
;
The following automatic conversions were performed:

'_symmetry_cell_setting' value 'Monoclinic' changed to 'monoclinic'
according to
/home/saulius/struct/COD-crude-data--automatic-downloads/rss-feeds/ACS/lib/dictionaries/cif_core.dic
dictionary named 'cif_core.dic' version 2.4.2 from 2011-04-26.

Automatic conversion script
Id: cif_fix_values 2935 2014-11-11 08:27:57Z andrius 

The following automatic conversions were performed:

'_exptl_crystal_density_meas' value 'not measured' was changed to '?'
- the value is perceived as not measured.

Automatic conversion script
Id: cif_fix_values 3008 2015-01-20 13:52:24Z robertas 

 Adding full bibliography for 4084882--4084884.cif.
;
_cod_original_sg_symbol_H-M 'P2(1)/c  '
_cod_database_code 4084884

loop_
_symmetry_equiv_pos_as_xyz
'x, y, z'
'-x, y+1/2, -z+1/2'
'-x, -y, -z'
'x, -y-1/2, z-1/2'

loop_
_atom_site_label
_atom_site_type_symbol
_atom_site_fract_x
_atom_site_fract_y
_atom_site_fract_z
_atom_site_U_iso_or_equiv
_atom_site_adp_type
_atom_site_occupancy
_atom_site_symmetry_multiplicity
_atom_site_calc_flag
_atom_site_refinement_flags
C1 C -0.1962(10) 0.2663(3) 0.3622(5) 0.021(2) Uani 1 1 d .
C2 C -0.3321(10) 0.2993(3) 0.2324(5) 0.020(2) Uani 1 1 d .
C3 C -0.4512(10) 0.3016(3) 0.1609(6) 0.028(2) Uani 1 1 d .
H3 H -0.5334 0.2799 0.1548 0.034 Uiso 1 1 calc R
C4 C -0.4444(12) 0.3372(3) 0.0986(6) 0.033(2) Uani 1 1 d .
H4 H -0.5219 0.3395 0.0492 0.040 Uiso 1 1 calc R
C5 C -0.3235(12) 0.3690(3) 0.1098(6) 0.032(2) Uani 1 1 d .
H5 H -0.3196 0.3928 0.0676 0.039 Uiso 1 1 calc R
C6 C -0.2072(11) 0.3664(3) 0.1828(6) 0.025(2) Uani 1 1 d .
H6 H -0.1261 0.3884 0.1887 0.030 Uiso 1 1 calc R
C7 C -0.2090(10) 0.3306(3) 0.2498(5) 0.019(2) Uani 1 1 d .
C8 C -0.4067(11) 0.2236(3) 0.3046(6) 0.031(2) Uani 1 1 d .
H8 H -0.4975 0.2145 0.2677 0.038 Uiso 1 1 calc R
C9 C -0.3316(12) 0.2005(3) 0.3733(6) 0.033(2) Uani 1 1 d .
H9 H -0.3595 0.1720 0.3931 0.039 Uiso 1 1 calc R
C10 C -0.0775(11) 0.2114(3) 0.4782(5) 0.023(2) Uani 1 1 d .
H10A H -0.1324 0.1983 0.5327 0.027 Uiso 1 1 calc R
H10B H -0.0116 0.2364 0.5004 0.027 Uiso 1 1 calc R
C11 C 0.0363(10) 0.1774(3) 0.4334(5) 0.0171(18) Uani 1 1 d .
C12 C 0.1210(10) 0.1460(3) 0.4882(5) 0.022(2) Uani 1 1 d .
H12 H 0.1085 0.1460 0.5539 0.026 Uiso 1 1 calc R
C13 C 0.2235(10) 0.1150(3) 0.4460(5) 0.0188(19) Uani 1 1 d .
H13 H 0.2772 0.0939 0.4836 0.023 Uiso 1 1 calc R
C14 C 0.1710(11) 0.1458(3) 0.2984(6) 0.025(2) Uani 1 1 d .
H14 H 0.1906 0.1466 0.2333 0.030 Uiso 1 1 calc R
C15 C 0.0639(11) 0.1770(3) 0.3363(6) 0.027(2) Uani 1 1 d .
H15 H 0.0108 0.1975 0.2970 0.033 Uiso 1 1 calc R
C16 C -0.0331(11) 0.3367(3) 0.5097(5) 0.022(2) Uani 1 1 d .
C17 C 0.1325(10) 0.3260(3) 0.4852(6) 0.020(2) Uani 1 1 d .
C18 C 0.1817(10) 0.3565(3) 0.4104(6) 0.024(2) Uani 1 1 d .
C19 C 0.0499(10) 0.3867(3) 0.3907(6) 0.019(2) Uani 1 1 d .
C20 C -0.0864(11) 0.3741(3) 0.4515(6) 0.021(2) Uani 1 1 d .
C21 C -0.1347(11) 0.3175(3) 0.5877(5) 0.028(2) Uani 1 1 d .
H21A H -0.2435 0.3310 0.5873 0.041 Uiso 1 1 calc R
H21B H -0.0805 0.3232 0.6476 0.041 Uiso 1 1 calc R
H21C H -0.1456 0.2861 0.5785 0.041 Uiso 1 1 calc R
C22 C 0.2510(11) 0.2934(3) 0.5300(6) 0.033(2) Uani 1 1 d .
H22A H 0.3554 0.2940 0.4969 0.050 Uiso 1 1 calc R
H22B H 0.2041 0.2641 0.5263 0.050 Uiso 1 1 calc R
H22C H 0.2694 0.3012 0.5954 0.050 Uiso 1 1 calc R
C23 C 0.3480(11) 0.3570(3) 0.3619(7) 0.035(3) Uani 1 1 d .
H23A H 0.4162 0.3333 0.3865 0.053 Uiso 1 1 calc R
H23B H 0.4025 0.3849 0.3736 0.053 Uiso 1 1 calc R
H23C H 0.3319 0.3530 0.2947 0.053 Uiso 1 1 calc R
C24 C 0.0550(12) 0.4273(3) 0.3296(7) 0.034(2) Uani 1 1 d .
H24A H -0.0524 0.4415 0.3299 0.051 Uiso 1 1 calc R
H24B H 0.0827 0.4190 0.2657 0.051 Uiso 1 1 calc R
H24C H 0.1380 0.4474 0.3539 0.051 Uiso 1 1 calc R
C25 C -0.2448(11) 0.4005(3) 0.4614(6) 0.031(2) Uani 1 1 d .
H25A H -0.3180 0.3858 0.5051 0.046 Uiso 1 1 calc R
H25B H -0.2991 0.4030 0.4005 0.046 Uiso 1 1 calc R
H25C H -0.2185 0.4296 0.4851 0.046 Uiso 1 1 calc R
C26 C 0.4014(10) 0.0052(3) 0.1930(6) 0.021(2) Uani 1 1 d .
C27 C 0.3974(10) -0.0097(3) 0.2888(6) 0.023(2) Uani 1 1 d .
C28 C 0.2383(11) 0.0036(3) 0.3285(6) 0.022(2) Uani 1 1 d .
C29 C 0.1447(10) 0.0258(3) 0.2546(6) 0.023(2) Uani 1 1 d .
C30 C 0.2447(10) 0.0267(3) 0.1708(6) 0.022(2) Uani 1 1 d .
C31 C 0.1986(12) 0.0461(3) 0.0759(6) 0.039(3) Uani 1 1 d .
H31A H 0.2890 0.0418 0.0324 0.058 Uiso 1 1 calc R
H31B H 0.1773 0.0773 0.0829 0.058 Uiso 1 1 calc R
H31C H 0.1001 0.0317 0.0517 0.058 Uiso 1 1 calc R
C32 C -0.0294(11) 0.0440(3) 0.2633(8) 0.042(3) Uani 1 1 d .
H32A H -0.0683 0.0396 0.3270 0.063 Uiso 1 1 calc R
H32B H -0.1023 0.0289 0.2194 0.063 Uiso 1 1 calc R
H32C H -0.0288 0.0752 0.2490 0.063 Uiso 1 1 calc R
C33 C 0.1709(12) -0.0079(3) 0.4243(6) 0.040(3) Uani 1 1 d .
H33A H 0.2561 -0.0225 0.4612 0.061 Uiso 1 1 calc R
H33B H 0.0766 -0.0274 0.4169 0.061 Uiso 1 1 calc R
H33C H 0.1367 0.0187 0.4562 0.061 Uiso 1 1 calc R
C34 C 0.5340(11) -0.0342(3) 0.3402(6) 0.029(2) Uani 1 1 d .
H34A H 0.4995 -0.0405 0.4040 0.043 Uiso 1 1 calc R
H34B H 0.6332 -0.0163 0.3417 0.043 Uiso 1 1 calc R
H34C H 0.5567 -0.0616 0.3077 0.043 Uiso 1 1 calc R
C35 C 0.5425(10) -0.0015(3) 0.1254(5) 0.024(2) Uani 1 1 d .
H35A H 0.5144 0.0117 0.0652 0.035 Uiso 1 1 calc R
H35B H 0.5619 -0.0327 0.1169 0.035 Uiso 1 1 calc R
H35C H 0.6417 0.0122 0.1506 0.035 Uiso 1 1 calc R
N1 N -0.3234(8) 0.2635(2) 0.2988(5) 0.0212(17) Uani 1 1 d .
N2 N -0.2034(8) 0.2269(2) 0.4105(5) 0.0212(17) Uani 1 1 d .
N3 N 0.2476(8) 0.1147(2) 0.3496(4) 0.0177(16) Uani 1 1 d .
Cl1 Cl 0.1155(3) 0.28156(7) 0.23623(15) 0.0261(5) Uani 1 1 d .
Cl2 Cl 0.5005(3) 0.11544(8) 0.18214(15) 0.0310(6) Uani 1 1 d .
Cl3 Cl 0.5921(3) 0.07379(7) 0.39526(14) 0.0266(5) Uani 1 1 d .
Ir1 Ir -0.04335(4) 0.318676(11) 0.35779(2) 0.01538(10) Uani 1 1 d .
Ir2 Ir 0.37117(4) 0.061633(11) 0.28365(2) 0.01750(10) Uani 1 1 d .

loop_
_atom_site_aniso_label
_atom_site_aniso_U_11
_atom_site_aniso_U_22
_atom_site_aniso_U_33
_atom_site_aniso_U_23
_atom_site_aniso_U_13
_atom_site_aniso_U_12
C1 0.021(5) 0.031(6) 0.011(4) -0.001(4) 0.007(4) 0.007(4)
C2 0.017(5) 0.034(6) 0.008(4) -0.007(4) -0.003(4) 0.013(4)
C3 0.020(5) 0.043(6) 0.021(5) -0.010(4) -0.001(4) 0.007(4)
C4 0.041(6) 0.043(7) 0.016(5) 0.002(5) 0.000(4) 0.025(5)
C5 0.048(7) 0.024(6) 0.024(5) 0.001(4) -0.006(5) 0.008(5)
C6 0.044(6) 0.016(5) 0.015(5) -0.004(4) -0.001(4) 0.002(4)
C7 0.021(5) 0.030(5) 0.006(4) 0.001(4) -0.006(4) 0.000(4)
C8 0.029(6) 0.044(7) 0.021(5) -0.009(5) 0.002(4) -0.016(5)
C9 0.048(6) 0.025(6) 0.025(5) 0.002(4) 0.000(5) -0.017(5)
C10 0.035(5) 0.024(5) 0.010(4) 0.003(4) 0.000(4) 0.000(4)
C11 0.017(4) 0.017(5) 0.017(4) 0.002(4) -0.005(3) -0.003(4)
C12 0.028(5) 0.030(6) 0.006(4) -0.006(4) 0.002(4) -0.006(4)
C13 0.026(5) 0.018(5) 0.012(4) 0.007(4) 0.001(4) -0.002(4)
C14 0.042(6) 0.021(5) 0.011(4) 0.003(4) 0.006(4) 0.005(4)
C15 0.041(6) 0.020(5) 0.021(5) 0.003(4) 0.002(4) 0.009(4)
C16 0.036(6) 0.025(5) 0.004(4) -0.005(4) 0.000(4) -0.005(4)
C17 0.019(5) 0.023(5) 0.017(4) -0.003(4) -0.007(4) 0.001(4)
C18 0.015(5) 0.042(6) 0.016(5) -0.006(4) 0.003(4) -0.010(4)
C19 0.019(5) 0.012(5) 0.026(5) 0.005(4) -0.009(4) 0.000(4)
C20 0.028(5) 0.019(5) 0.017(5) -0.007(4) -0.001(4) 0.001(4)
C21 0.031(5) 0.037(6) 0.015(5) -0.007(4) 0.006(4) -0.002(5)
C22 0.035(6) 0.030(6) 0.035(6) 0.001(5) -0.021(5) 0.003(5)
C23 0.020(5) 0.050(7) 0.036(6) -0.016(5) -0.001(4) -0.007(5)
C24 0.037(6) 0.027(6) 0.038(6) -0.003(5) 0.000(5) -0.008(5)
C25 0.032(6) 0.034(6) 0.027(5) -0.019(4) -0.003(4) 0.007(4)
C26 0.015(5) 0.034(6) 0.014(4) -0.012(4) 0.003(4) -0.011(4)
C27 0.028(5) 0.028(5) 0.012(4) -0.004(4) 0.002(4) -0.003(4)
C28 0.026(5) 0.020(5) 0.021(5) -0.001(4) 0.008(4) -0.005(4)
C29 0.017(5) 0.021(5) 0.031(5) -0.012(4) 0.001(4) -0.009(4)
C30 0.017(5) 0.024(5) 0.023(5) -0.005(4) 0.001(4) -0.007(4)
C31 0.049(7) 0.043(7) 0.024(5) -0.010(5) -0.011(5) 0.007(5)
C32 0.027(6) 0.030(6) 0.069(8) -0.017(5) 0.005(5) -0.003(5)
C33 0.053(7) 0.032(6) 0.037(6) -0.004(5) 0.026(5) -0.001(5)
C34 0.036(6) 0.028(6) 0.023(5) -0.003(4) 0.002(4) 0.006(4)
C35 0.020(5) 0.036(6) 0.014(5) -0.004(4) -0.004(4) 0.002(4)
N1 0.016(4) 0.033(5) 0.015(4) -0.001(3) -0.003(3) -0.006(3)
N2 0.019(4) 0.026(5) 0.018(4) -0.004(3) 0.002(3) -0.002(3)
N3 0.023(4) 0.015(4) 0.015(4) 0.000(3) 0.000(3) -0.003(3)
Cl1 0.0253(13) 0.0307(14) 0.0224(12) -0.0065(10) 0.0079(10) 0.0004(10)
Cl2 0.0415(15) 0.0318(14) 0.0199(12) 0.0028(10) 0.0099(10) -0.0103(11)
Cl3 0.0247(12) 0.0357(14) 0.0196(11) -0.0069(10) 0.0005(9) -0.0024(10)
Ir1 0.01602(18) 0.0202(2) 0.00993(16) -0.00005(14) 0.00002(12) 0.00061(15)
Ir2 0.0213(2) 0.0208(2) 0.01047(17) -0.00187(15) 0.00273(13) -0.00267(15)

loop_
_atom_type_symbol
_atom_type_description
_atom_type_scat_dispersion_real
_atom_type_scat_dispersion_imag
_atom_type_scat_source
C C 0.0033 0.0016 'International Tables Vol C Tables 4.2.6.8 and 6.1.1.4'
H H 0.0000 0.0000 'International Tables Vol C Tables 4.2.6.8 and 6.1.1.4'
N N 0.0061 0.0033 'International Tables Vol C Tables 4.2.6.8 and 6.1.1.4'
Cl Cl 0.1484 0.1585 'International Tables Vol C Tables 4.2.6.8 and 6.1.1.4'
Ir Ir -1.4442 7.9887 'International Tables Vol C Tables 4.2.6.8 and 6.1.1.4'

loop_
_geom_angle_atom_site_label_1
_geom_angle_atom_site_label_2
_geom_angle_atom_site_label_3
_geom_angle
N1 C1 N2 103.8(7)
N1 C1 Ir1 119.2(6)
N2 C1 Ir1 136.8(6)
C3 C2 C7 125.5(8)
C3 C2 N1 122.9(8)
C7 C2 N1 111.6(6)
C2 C3 C4 117.9(9)
C2 C3 H3 121.1
C4 C3 H3 121.1
C5 C4 C3 120.0(9)
C5 C4 H4 120.0
C3 C4 H4 120.0
C4 C5 C6 121.0(9)
C4 C5 H5 119.5
C6 C5 H5 119.5
C5 C6 C7 121.4(8)
C5 C6 H6 119.3
C7 C6 H6 119.3
C2 C7 C6 114.1(7)
C2 C7 Ir1 118.0(6)
C6 C7 Ir1 127.7(6)
C9 C8 N1 106.5(8)
C9 C8 H8 126.8
N1 C8 H8 126.8
C8 C9 N2 107.5(8)
C8 C9 H9 126.3
N2 C9 H9 126.3
N2 C10 C11 111.2(6)
N2 C10 H10A 109.4
C11 C10 H10A 109.4
N2 C10 H10B 109.4
C11 C10 H10B 109.4
H10A C10 H10B 108.0
C15 C11 C12 117.4(8)
C15 C11 C10 121.2(7)
C12 C11 C10 121.4(7)
C13 C12 C11 120.6(7)
C13 C12 H12 119.7
C11 C12 H12 119.7
N3 C13 C12 121.3(7)
N3 C13 H13 119.3
C12 C13 H13 119.3
N3 C14 C15 123.8(8)
N3 C14 H14 118.1
C15 C14 H14 118.1
C14 C15 C11 119.4(8)
C14 C15 H15 120.3
C11 C15 H15 120.3
C17 C16 C20 108.1(7)
C17 C16 C21 127.8(8)
C20 C16 C21 123.8(8)
C17 C16 Ir1 74.6(5)
C20 C16 Ir1 68.7(4)
C21 C16 Ir1 127.1(6)
C16 C17 C18 107.1(7)
C16 C17 C22 129.7(8)
C18 C17 C22 122.9(8)
C16 C17 Ir1 68.8(4)
C18 C17 Ir1 70.2(4)
C22 C17 Ir1 130.6(6)
C19 C18 C17 109.9(7)
C19 C18 C23 124.5(8)
C17 C18 C23 125.6(8)
C19 C18 Ir1 70.6(4)
C17 C18 Ir1 72.4(4)
C23 C18 Ir1 124.5(6)
C18 C19 C20 106.3(7)
C18 C19 C24 127.8(8)
C20 C19 C24 125.5(7)
C18 C19 Ir1 72.5(5)
C20 C19 Ir1 68.1(4)
C24 C19 Ir1 130.0(6)
C19 C20 C16 108.5(7)
C19 C20 C25 123.9(8)
C16 C20 C25 126.9(8)
C19 C20 Ir1 73.5(5)
C16 C20 Ir1 72.4(4)
C25 C20 Ir1 127.3(6)
C16 C21 H21A 109.5
C16 C21 H21B 109.5
H21A C21 H21B 109.5
C16 C21 H21C 109.5
H21A C21 H21C 109.5
H21B C21 H21C 109.5
C17 C22 H22A 109.5
C17 C22 H22B 109.5
H22A C22 H22B 109.5
C17 C22 H22C 109.5
H22A C22 H22C 109.5
H22B C22 H22C 109.5
C18 C23 H23A 109.5
C18 C23 H23B 109.5
H23A C23 H23B 109.5
C18 C23 H23C 109.5
H23A C23 H23C 109.5
H23B C23 H23C 109.5
C19 C24 H24A 109.5
C19 C24 H24B 109.5
H24A C24 H24B 109.5
C19 C24 H24C 109.5
H24A C24 H24C 109.5
H24B C24 H24C 109.5
C20 C25 H25A 109.5
C20 C25 H25B 109.5
H25A C25 H25B 109.5
C20 C25 H25C 109.5
H25A C25 H25C 109.5
H25B C25 H25C 109.5
C27 C26 C30 108.7(7)
C27 C26 C35 125.8(8)
C30 C26 C35 125.5(7)
C27 C26 Ir2 71.4(5)
C30 C26 Ir2 70.7(5)
C35 C26 Ir2 125.1(6)
C26 C27 C28 107.8(7)
C26 C27 C34 126.1(8)
C28 C27 C34 126.1(7)
C26 C27 Ir2 70.0(5)
C28 C27 Ir2 69.7(5)
C34 C27 Ir2 125.2(6)
C29 C28 C27 107.7(7)
C29 C28 C33 124.6(8)
C27 C28 C33 127.3(8)
C29 C28 Ir2 70.5(5)
C27 C28 Ir2 70.9(5)
C33 C28 Ir2 129.7(6)
C30 C29 C28 108.2(7)
C30 C29 C32 125.8(8)
C28 C29 C32 126.0(8)
C30 C29 Ir2 70.7(4)
C28 C29 Ir2 70.2(5)
C32 C29 Ir2 125.7(6)
C29 C30 C26 107.7(7)
C29 C30 C31 127.2(8)
C26 C30 C31 125.1(8)
C29 C30 Ir2 70.4(5)
C26 C30 Ir2 70.0(4)
C31 C30 Ir2 125.2(6)
C30 C31 H31A 109.5
C30 C31 H31B 109.5
H31A C31 H31B 109.5
C30 C31 H31C 109.5
H31A C31 H31C 109.5
H31B C31 H31C 109.5
C29 C32 H32A 109.5
C29 C32 H32B 109.5
H32A C32 H32B 109.5
C29 C32 H32C 109.5
H32A C32 H32C 109.5
H32B C32 H32C 109.5
C28 C33 H33A 109.5
C28 C33 H33B 109.5
H33A C33 H33B 109.5
C28 C33 H33C 109.5
H33A C33 H33C 109.5
H33B C33 H33C 109.5
C27 C34 H34A 109.5
C27 C34 H34B 109.5
H34A C34 H34B 109.5
C27 C34 H34C 109.5
H34A C34 H34C 109.5
H34B C34 H34C 109.5
C26 C35 H35A 109.5
C26 C35 H35B 109.5
H35A C35 H35B 109.5
C26 C35 H35C 109.5
H35A C35 H35C 109.5
H35B C35 H35C 109.5
C1 N1 C8 112.2(7)
C1 N1 C2 114.7(7)
C8 N1 C2 132.6(7)
C1 N2 C9 110.0(7)
C1 N2 C10 124.8(7)
C9 N2 C10 124.3(7)
C14 N3 C13 117.5(7)
C14 N3 Ir2 121.0(5)
C13 N3 Ir2 120.9(5)
C1 Ir1 C7 76.5(3)
C1 Ir1 C20 119.4(3)
C7 Ir1 C20 102.3(3)
C1 Ir1 C16 100.5(3)
C7 Ir1 C16 134.2(3)
C20 Ir1 C16 38.9(3)
C1 Ir1 C19 157.5(3)
C7 Ir1 C19 102.0(3)
C20 Ir1 C19 38.4(3)
C16 Ir1 C19 64.1(3)
C1 Ir1 C18 151.4(3)
C7 Ir1 C18 132.0(3)
C20 Ir1 C18 62.6(3)
C16 Ir1 C18 62.2(3)
C19 Ir1 C18 36.9(3)
C1 Ir1 C17 115.2(3)
C7 Ir1 C17 164.0(3)
C20 Ir1 C17 62.9(3)
C16 Ir1 C17 36.6(3)
C19 Ir1 C17 62.9(3)
C18 Ir1 C17 37.4(3)
C1 Ir1 Cl1 89.0(2)
C7 Ir1 Cl1 84.1(2)
C20 Ir1 Cl1 151.6(2)
C16 Ir1 Cl1 141.7(2)
C19 Ir1 Cl1 113.3(2)
C18 Ir1 Cl1 92.4(2)
C17 Ir1 Cl1 106.1(2)
N3 Ir2 C26 157.5(3)
N3 Ir2 C28 104.7(3)
C26 Ir2 C28 65.6(3)
N3 Ir2 C29 93.8(3)
C26 Ir2 C29 65.6(3)
C28 Ir2 C29 39.2(3)
N3 Ir2 C30 118.6(3)
C26 Ir2 C30 39.3(3)
C28 Ir2 C30 65.6(3)
C29 Ir2 C30 38.9(3)
N3 Ir2 C27 142.0(3)
C26 Ir2 C27 38.6(3)
C28 Ir2 C27 39.4(3)
C29 Ir2 C27 65.6(3)
C30 Ir2 C27 65.3(3)
N3 Ir2 Cl3 86.65(18)
C26 Ir2 Cl3 115.3(2)
C28 Ir2 Cl3 107.4(2)
C29 Ir2 Cl3 145.4(2)
C30 Ir2 Cl3 154.6(2)
C27 Ir2 Cl3 93.4(2)
N3 Ir2 Cl2 87.49(19)
C26 Ir2 Cl2 97.5(2)
C28 Ir2 Cl2 160.6(2)
C29 Ir2 Cl2 126.5(2)
C30 Ir2 Cl2 95.4(2)
C27 Ir2 Cl2 130.5(2)
Cl3 Ir2 Cl2 88.10(8)

loop_
_geom_bond_atom_site_label_1
_geom_bond_atom_site_label_2
_geom_bond_distance
C1 N1 1.351(10)
C1 N2 1.368(10)
C1 Ir1 1.996(9)
C2 C3 1.381(11)
C2 C7 1.383(11)
C2 N1 1.426(10)
C3 C4 1.387(13)
C3 H3 0.9300
C4 C5 1.370(13)
C4 H4 0.9300
C5 C6 1.382(11)
C5 H5 0.9300
C6 C7 1.433(11)
C6 H6 0.9300
C7 Ir1 2.039(7)
C8 C9 1.329(12)
C8 N1 1.377(11)
C8 H8 0.9300
C9 N2 1.395(10)
C9 H9 0.9300
C10 N2 1.457(10)
C10 C11 1.510(11)
C10 H10A 0.9700
C10 H10B 0.9700
C11 C15 1.385(11)
C11 C12 1.391(11)
C12 C13 1.380(11)
C12 H12 0.9300
C13 N3 1.370(10)
C13 H13 0.9300
C14 N3 1.327(10)
C14 C15 1.381(11)
C14 H14 0.9300
C15 H15 0.9300
C16 C17 1.409(12)
C16 C20 1.453(11)
C16 C21 1.487(11)
C16 Ir1 2.205(7)
C17 C18 1.452(11)
C17 C22 1.500(11)
C17 Ir1 2.279(7)
C18 C19 1.418(11)
C18 C23 1.500(12)
C18 Ir1 2.250(8)
C19 C20 1.442(12)
C19 C24 1.494(11)
C19 Ir1 2.226(8)
C20 C25 1.504(11)
C20 Ir1 2.154(8)
C21 H21A 0.9600
C21 H21B 0.9600
C21 H21C 0.9600
C22 H22A 0.9600
C22 H22B 0.9600
C22 H22C 0.9600
C23 H23A 0.9600
C23 H23B 0.9600
C23 H23C 0.9600
C24 H24A 0.9600
C24 H24B 0.9600
C24 H24C 0.9600
C25 H25A 0.9600
C25 H25B 0.9600
C25 H25C 0.9600
C26 C27 1.420(11)
C26 C30 1.443(11)
C26 C35 1.495(11)
C26 Ir2 2.140(8)
C27 C28 1.450(12)
C27 C34 1.499(11)
C27 Ir2 2.158(9)
C28 C29 1.439(12)
C28 C33 1.497(11)
C28 Ir2 2.141(8)
C29 C30 1.430(12)
C29 C32 1.503(12)
C29 Ir2 2.145(8)
C30 C31 1.501(12)
C30 Ir2 2.150(8)
C31 H31A 0.9600
C31 H31B 0.9600
C31 H31C 0.9600
C32 H32A 0.9600
C32 H32B 0.9600
C32 H32C 0.9600
C33 H33A 0.9600
C33 H33B 0.9600
C33 H33C 0.9600
C34 H34A 0.9600
C34 H34B 0.9600
C34 H34C 0.9600
C35 H35A 0.9600
C35 H35B 0.9600
C35 H35C 0.9600
N3 Ir2 2.098(7)
Cl1 Ir1 2.413(2)
Cl2 Ir2 2.399(2)
Cl3 Ir2 2.382(2)

loop_
_geom_torsion_atom_site_label_1
_geom_torsion_atom_site_label_2
_geom_torsion_atom_site_label_3
_geom_torsion_atom_site_label_4
_geom_torsion
C7 C2 C3 C4 2.5(13)
N1 C2 C3 C4 -178.0(8)
C2 C3 C4 C5 -0.8(13)
C3 C4 C5 C6 -0.2(14)
C4 C5 C6 C7 -0.3(14)
C3 C2 C7 C6 -2.9(12)
N1 C2 C7 C6 177.6(7)
C3 C2 C7 Ir1 -178.3(6)
N1 C2 C7 Ir1 2.2(9)
C5 C6 C7 C2 1.7(12)
C5 C6 C7 Ir1 176.6(7)
N1 C8 C9 N2 0.9(10)
N2 C10 C11 C15 26.6(11)
N2 C10 C11 C12 -155.2(7)
C15 C11 C12 C13 -2.2(12)
C10 C11 C12 C13 179.5(8)
C11 C12 C13 N3 1.4(12)
N3 C14 C15 C11 1.9(14)
C12 C11 C15 C14 0.7(13)
C10 C11 C15 C14 179.0(8)
C20 C16 C17 C18 -0.8(9)
C21 C16 C17 C18 -174.7(8)
Ir1 C16 C17 C18 60.1(6)
C20 C16 C17 C22 173.4(8)
C21 C16 C17 C22 -0.6(14)
Ir1 C16 C17 C22 -125.8(9)
C20 C16 C17 Ir1 -60.8(5)
C21 C16 C17 Ir1 125.3(9)
C16 C17 C18 C19 1.8(9)
C22 C17 C18 C19 -172.8(7)
Ir1 C17 C18 C19 61.0(6)
C16 C17 C18 C23 -179.4(8)
C22 C17 C18 C23 6.0(13)
Ir1 C17 C18 C23 -120.2(8)
C16 C17 C18 Ir1 -59.2(5)
C22 C17 C18 Ir1 126.2(8)
C17 C18 C19 C20 -2.0(9)
C23 C18 C19 C20 179.1(8)
Ir1 C18 C19 C20 60.0(5)
C17 C18 C19 C24 170.5(8)
C23 C18 C19 C24 -8.4(14)
Ir1 C18 C19 C24 -127.5(9)
C17 C18 C19 Ir1 -62.1(6)
C23 C18 C19 Ir1 119.1(8)
C18 C19 C20 C16 1.5(9)
C24 C19 C20 C16 -171.2(7)
Ir1 C19 C20 C16 64.4(5)
C18 C19 C20 C25 172.9(7)
C24 C19 C20 C25 0.2(13)
Ir1 C19 C20 C25 -124.2(8)
C18 C19 C20 Ir1 -62.9(6)
C24 C19 C20 Ir1 124.4(8)
C17 C16 C20 C19 -0.5(9)
C21 C16 C20 C19 173.7(7)
Ir1 C16 C20 C19 -65.1(6)
C17 C16 C20 C25 -171.5(8)
C21 C16 C20 C25 2.7(13)
Ir1 C16 C20 C25 123.9(8)
C17 C16 C20 Ir1 64.6(6)
C21 C16 C20 Ir1 -121.1(8)
C30 C26 C27 C28 -1.5(9)
C35 C26 C27 C28 -179.9(8)
Ir2 C26 C27 C28 59.7(6)
C30 C26 C27 C34 179.2(8)
C35 C26 C27 C34 0.8(14)
Ir2 C26 C27 C34 -119.6(9)
C30 C26 C27 Ir2 -61.2(6)
C35 C26 C27 Ir2 120.3(8)
C26 C27 C28 C29 1.4(9)
C34 C27 C28 C29 -179.4(8)
Ir2 C27 C28 C29 61.3(6)
C26 C27 C28 C33 174.3(8)
C34 C27 C28 C33 -6.5(14)
Ir2 C27 C28 C33 -125.8(9)
C26 C27 C28 Ir2 -59.9(6)
C34 C27 C28 Ir2 119.4(8)
C27 C28 C29 C30 -0.7(9)
C33 C28 C29 C30 -173.8(8)
Ir2 C28 C29 C30 60.9(6)
C27 C28 C29 C32 178.2(8)
C33 C28 C29 C32 5.0(14)
Ir2 C28 C29 C32 -120.3(8)
C27 C28 C29 Ir2 -61.5(6)
C33 C28 C29 Ir2 125.3(9)
C28 C29 C30 C26 -0.3(9)
C32 C29 C30 C26 -179.1(8)
Ir2 C29 C30 C26 60.3(6)
C28 C29 C30 C31 179.7(8)
C32 C29 C30 C31 0.8(14)
Ir2 C29 C30 C31 -119.8(9)
C28 C29 C30 Ir2 -60.6(6)
C32 C29 C30 Ir2 120.6(8)
C27 C26 C30 C29 1.1(9)
C35 C26 C30 C29 179.6(8)
Ir2 C26 C30 C29 -60.5(6)
C27 C26 C30 C31 -178.8(8)
C35 C26 C30 C31 -0.4(13)
Ir2 C26 C30 C31 119.5(8)
C27 C26 C30 Ir2 61.7(6)
C35 C26 C30 Ir2 -119.9(8)
N2 C1 N1 C8 -1.3(9)
Ir1 C1 N1 C8 173.8(6)
N2 C1 N1 C2 -173.9(6)
Ir1 C1 N1 C2 1.1(9)
C9 C8 N1 C1 0.3(10)
C9 C8 N1 C2 171.2(8)
C3 C2 N1 C1 178.4(7)
C7 C2 N1 C1 -2.1(10)
C3 C2 N1 C8 7.7(14)
C7 C2 N1 C8 -172.8(9)
N1 C1 N2 C9 1.8(9)
Ir1 C1 N2 C9 -171.9(7)
N1 C1 N2 C10 171.3(7)
Ir1 C1 N2 C10 -2.4(13)
C8 C9 N2 C1 -1.7(10)
C8 C9 N2 C10 -171.3(8)
C11 C10 N2 C1 -101.1(9)
C11 C10 N2 C9 67.0(10)
C15 C14 N3 C13 -2.8(13)
C15 C14 N3 Ir2 168.3(7)
C12 C13 N3 C14 1.1(12)
C12 C13 N3 Ir2 -170.0(6)
N1 C1 Ir1 C7 0.0(6)
N2 C1 Ir1 C7 173.0(9)
N1 C1 Ir1 C20 96.8(6)
N2 C1 Ir1 C20 -90.3(9)
N1 C1 Ir1 C16 133.2(6)
N2 C1 Ir1 C16 -53.8(9)
N1 C1 Ir1 C19 89.0(10)
N2 C1 Ir1 C19 -98.1(11)
N1 C1 Ir1 C18 -177.4(6)
N2 C1 Ir1 C18 -4.4(13)
N1 C1 Ir1 C17 168.6(6)
N2 C1 Ir1 C17 -18.4(9)
N1 C1 Ir1 Cl1 -84.1(6)
N2 C1 Ir1 Cl1 88.9(8)
C2 C7 Ir1 C1 -1.3(6)
C6 C7 Ir1 C1 -176.0(8)
C2 C7 Ir1 C20 -118.9(7)
C6 C7 Ir1 C20 66.4(8)
C2 C7 Ir1 C16 -92.9(7)
C6 C7 Ir1 C16 92.4(8)
C2 C7 Ir1 C19 -158.2(6)
C6 C7 Ir1 C19 27.1(8)
C2 C7 Ir1 C18 177.1(6)
C6 C7 Ir1 C18 2.3(9)
C2 C7 Ir1 C17 -140.5(10)
C6 C7 Ir1 C17 44.8(16)
C2 C7 Ir1 Cl1 89.2(6)
C6 C7 Ir1 Cl1 -85.5(7)
C19 C20 Ir1 C1 -175.2(4)
C16 C20 Ir1 C1 68.6(6)
C25 C20 Ir1 C1 -54.9(9)
C19 C20 Ir1 C7 -93.9(5)
C16 C20 Ir1 C7 149.9(5)
C25 C20 Ir1 C7 26.5(8)
C19 C20 Ir1 C16 116.2(7)
C25 C20 Ir1 C16 -123.4(10)
C16 C20 Ir1 C19 -116.2(7)
C25 C20 Ir1 C19 120.3(10)
C19 C20 Ir1 C18 37.3(4)
C16 C20 Ir1 C18 -78.9(5)
C25 C20 Ir1 C18 157.7(9)
C19 C20 Ir1 C17 79.6(5)
C16 C20 Ir1 C17 -36.6(5)
C25 C20 Ir1 C17 -160.0(9)
C19 C20 Ir1 Cl1 6.6(8)
C16 C20 Ir1 Cl1 -109.7(6)
C25 C20 Ir1 Cl1 126.9(7)
C17 C16 Ir1 C1 118.6(5)
C20 C16 Ir1 C1 -124.4(5)
C21 C16 Ir1 C1 -7.4(8)
C17 C16 Ir1 C7 -160.1(5)
C20 C16 Ir1 C7 -43.1(7)
C21 C16 Ir1 C7 73.9(9)
C17 C16 Ir1 C20 -117.0(7)
C21 C16 Ir1 C20 117.0(10)
C17 C16 Ir1 C19 -78.7(5)
C20 C16 Ir1 C19 38.3(5)
C21 C16 Ir1 C19 155.3(9)
C17 C16 Ir1 C18 -37.2(5)
C20 C16 Ir1 C18 79.8(5)
C21 C16 Ir1 C18 -163.2(9)
C20 C16 Ir1 C17 117.0(7)
C21 C16 Ir1 C17 -126.0(10)
C17 C16 Ir1 Cl1 16.6(7)
C20 C16 Ir1 Cl1 133.7(4)
C21 C16 Ir1 Cl1 -109.3(7)
C18 C19 Ir1 C1 127.3(8)
C20 C19 Ir1 C1 11.0(10)
C24 C19 Ir1 C1 -107.7(10)
C18 C19 Ir1 C7 -148.9(5)
C20 C19 Ir1 C7 94.8(5)
C24 C19 Ir1 C7 -23.9(8)
C18 C19 Ir1 C20 116.4(7)
C24 C19 Ir1 C20 -118.6(9)
C18 C19 Ir1 C16 77.6(5)
C20 C19 Ir1 C16 -38.8(5)
C24 C19 Ir1 C16 -157.4(9)
C20 C19 Ir1 C18 -116.4(7)
C24 C19 Ir1 C18 125.0(10)
C18 C19 Ir1 C17 36.5(5)
C20 C19 Ir1 C17 -79.9(5)
C24 C19 Ir1 C17 161.5(9)
C18 C19 Ir1 Cl1 -60.2(5)
C20 C19 Ir1 Cl1 -176.6(4)
C24 C19 Ir1 Cl1 64.7(8)
C19 C18 Ir1 C1 -140.5(6)
C17 C18 Ir1 C1 -21.2(9)
C23 C18 Ir1 C1 100.3(9)
C19 C18 Ir1 C7 42.9(6)
C17 C18 Ir1 C7 162.2(5)
C23 C18 Ir1 C7 -76.2(9)
C19 C18 Ir1 C20 -38.8(5)
C17 C18 Ir1 C20 80.5(5)
C23 C18 Ir1 C20 -158.0(9)
C19 C18 Ir1 C16 -83.0(5)
C17 C18 Ir1 C16 36.4(5)
C23 C18 Ir1 C16 157.9(9)
C17 C18 Ir1 C19 119.4(7)
C23 C18 Ir1 C19 -119.1(10)
C19 C18 Ir1 C17 -119.4(7)
C23 C18 Ir1 C17 121.5(10)
C19 C18 Ir1 Cl1 127.0(5)
C17 C18 Ir1 Cl1 -113.6(5)
C23 C18 Ir1 Cl1 7.9(8)
C16 C17 Ir1 C1 -72.7(6)
C18 C17 Ir1 C1 169.0(5)
C22 C17 Ir1 C1 52.1(9)
C16 C17 Ir1 C7 62.7(13)
C18 C17 Ir1 C7 -55.6(13)
C22 C17 Ir1 C7 -172.4(10)
C16 C17 Ir1 C20 38.9(5)
C18 C17 Ir1 C20 -79.4(5)
C22 C17 Ir1 C20 163.8(9)
C18 C17 Ir1 C16 -118.3(7)
C22 C17 Ir1 C16 124.8(10)
C16 C17 Ir1 C19 82.3(5)
C18 C17 Ir1 C19 -36.0(5)
C22 C17 Ir1 C19 -152.9(9)
C16 C17 Ir1 C18 118.3(7)
C22 C17 Ir1 C18 -116.8(10)
C16 C17 Ir1 Cl1 -169.4(4)
C18 C17 Ir1 Cl1 72.3(5)
C22 C17 Ir1 Cl1 -44.5(8)
C14 N3 Ir2 C26 -55.9(11)
C13 N3 Ir2 C26 114.9(8)
C14 N3 Ir2 C28 -116.9(7)
C13 N3 Ir2 C28 53.8(6)
C14 N3 Ir2 C29 -78.7(7)
C13 N3 Ir2 C29 92.1(6)
C14 N3 Ir2 C30 -47.1(7)
C13 N3 Ir2 C30 123.7(6)
C14 N3 Ir2 C27 -132.8(6)
C13 N3 Ir2 C27 38.0(8)
C14 N3 Ir2 Cl3 136.0(6)
C13 N3 Ir2 Cl3 -53.2(6)
C14 N3 Ir2 Cl2 47.7(6)
C13 N3 Ir2 Cl2 -141.5(6)
C27 C26 Ir2 N3 -106.0(8)
C30 C26 Ir2 N3 12.3(10)
C35 C26 Ir2 N3 132.8(7)
C27 C26 Ir2 C28 -37.7(5)
C30 C26 Ir2 C28 80.7(5)
C35 C26 Ir2 C28 -158.9(8)
C27 C26 Ir2 C29 -81.0(5)
C30 C26 Ir2 C29 37.4(5)
C35 C26 Ir2 C29 157.8(8)
C27 C26 Ir2 C30 -118.4(7)
C35 C26 Ir2 C30 120.4(9)
C30 C26 Ir2 C27 118.4(7)
C35 C26 Ir2 C27 -121.2(9)
C27 C26 Ir2 Cl3 60.8(5)
C30 C26 Ir2 Cl3 179.2(4)
C35 C26 Ir2 Cl3 -60.4(7)
C27 C26 Ir2 Cl2 152.3(4)
C30 C26 Ir2 Cl2 -89.4(4)
C35 C26 Ir2 Cl2 31.1(7)
C29 C28 Ir2 N3 77.8(5)
C27 C28 Ir2 N3 -164.6(4)
C33 C28 Ir2 N3 -41.6(9)
C29 C28 Ir2 C26 -80.7(5)
C27 C28 Ir2 C26 36.9(5)
C33 C28 Ir2 C26 160.0(9)
C27 C28 Ir2 C29 117.6(7)
C33 C28 Ir2 C29 -119.3(10)
C29 C28 Ir2 C30 -37.3(5)
C27 C28 Ir2 C30 80.3(5)
C33 C28 Ir2 C30 -156.7(9)
C29 C28 Ir2 C27 -117.6(7)
C33 C28 Ir2 C27 123.1(10)
C29 C28 Ir2 Cl3 168.8(4)
C27 C28 Ir2 Cl3 -73.6(5)
C33 C28 Ir2 Cl3 49.5(9)
C29 C28 Ir2 Cl2 -49.6(10)
C27 C28 Ir2 Cl2 67.9(9)
C33 C28 Ir2 Cl2 -169.0(5)
C30 C29 Ir2 N3 132.9(5)
C28 C29 Ir2 N3 -108.7(5)
C32 C29 Ir2 N3 12.0(8)
C30 C29 Ir2 C26 -37.8(5)
C28 C29 Ir2 C26 80.7(5)
C32 C29 Ir2 C26 -158.6(9)
C30 C29 Ir2 C28 -118.5(7)
C32 C29 Ir2 C28 120.7(10)
C28 C29 Ir2 C30 118.5(7)
C32 C29 Ir2 C30 -120.9(10)
C30 C29 Ir2 C27 -80.3(5)
C28 C29 Ir2 C27 38.2(5)
C32 C29 Ir2 C27 158.8(9)
C30 C29 Ir2 Cl3 -137.5(4)
C28 C29 Ir2 Cl3 -19.0(7)
C32 C29 Ir2 Cl3 101.7(8)
C30 C29 Ir2 Cl2 43.2(6)
C28 C29 Ir2 Cl2 161.6(4)
C32 C29 Ir2 Cl2 -77.7(8)
C29 C30 Ir2 N3 -56.4(6)
C26 C30 Ir2 N3 -174.7(4)
C31 C30 Ir2 N3 65.9(8)
C29 C30 Ir2 C26 118.3(7)
C31 C30 Ir2 C26 -119.4(9)
C29 C30 Ir2 C28 37.6(5)
C26 C30 Ir2 C28 -80.7(5)
C31 C30 Ir2 C28 159.9(8)
C26 C30 Ir2 C29 -118.3(7)
C31 C30 Ir2 C29 122.3(10)
C29 C30 Ir2 C27 81.2(5)
C26 C30 Ir2 C27 -37.1(5)
C31 C30 Ir2 C27 -156.5(8)
C29 C30 Ir2 Cl3 116.6(6)
C26 C30 Ir2 Cl3 -1.7(8)
C31 C30 Ir2 Cl3 -121.1(7)
C29 C30 Ir2 Cl2 -146.4(5)
C26 C30 Ir2 Cl2 95.3(5)
C31 C30 Ir2 Cl2 -24.1(7)
C26 C27 Ir2 N3 143.3(5)
C28 C27 Ir2 N3 24.6(7)
C34 C27 Ir2 N3 -95.9(8)
C28 C27 Ir2 C26 -118.7(7)
C34 C27 Ir2 C26 120.8(9)
C26 C27 Ir2 C28 118.7(7)
C34 C27 Ir2 C28 -120.5(9)
C26 C27 Ir2 C29 80.8(5)
C28 C27 Ir2 C29 -38.0(5)
C34 C27 Ir2 C29 -158.5(8)
C26 C27 Ir2 C30 37.8(5)
C28 C27 Ir2 C30 -80.9(5)
C34 C27 Ir2 C30 158.6(8)
C26 C27 Ir2 Cl3 -127.8(4)
C28 C27 Ir2 Cl3 113.5(4)
C34 C27 Ir2 Cl3 -7.0(7)
C26 C27 Ir2 Cl2 -37.3(6)
C28 C27 Ir2 Cl2 -156.1(4)
C34 C27 Ir2 Cl2 83.4(7)
